data_7248293
loop_
_publ_author_name
'Yao, Wenxiu'
'Wu, Pengfei'
'Xie, Yidan'
'Shen, Xinyu'
'Xia, Shuwei'
'Yu, Liangmin'

_publ_section_title
;
 Synthesis and photophysical properties of charge transfer cocrystals
 based on TCNB and fluorene and its derivatives
;
_journal_issue 16
_journal_name_full CrystEngComm
_journal_page_first 2155
_journal_page_last 2165
_journal_paper_doi 10.1039/D3CE01208E
_journal_volume 26
_journal_year 2024
_chemical_formula_moiety 'C12 H8 Br N, C10 H2 N4'
_chemical_formula_sum 'C22 H10 Br N5'
_chemical_formula_weight 424.26
_chemical_name_systematic 1,2,4,5-Tetracyanobenzene-2-Bromocarbazole
_space_group_crystal_system triclinic
_space_group_IT_number 2
_space_group_name_Hall '-P 1'
_space_group_name_H-M_alt 'P -1'
_atom_sites_solution_hydrogens geom
_atom_sites_solution_primary dual
_audit_creation_date 2023-03-15
_audit_creation_method
;
Olex2 1.5-alpha
(compiled 2023.03.06 svn.rbb2c1857 for OlexSys, GUI svn.r6748)
;
_audit_update_record
;
2023-07-19 deposited with the CCDC.	2024-03-11 downloaded from the CCDC.
;
_cell_angle_alpha 79.161(8)
_cell_angle_beta 78.504(9)
_cell_angle_gamma 84.709(8)
_cell_formula_units_Z 2
_cell_length_a 8.0699(19)
_cell_length_b 9.282(2)
_cell_length_c 12.323(3)
_cell_measurement_reflns_used 3682
_cell_measurement_temperature 160
_cell_measurement_theta_max 26.328
_cell_measurement_theta_min 2.571
_cell_volume 887.0(4)
_computing_cell_refinement 'SAINT V8.40A (Bruker, 2019)'
_computing_data_reduction 'SAINT V8.40A (Bruker, 2019)'
_computing_molecular_graphics 'Olex2 1.5-alpha (Dolomanov et al., 2009)'
_computing_publication_material 'Olex2 1.5-alpha (Dolomanov et al., 2009)'
_computing_structure_refinement 'SHELXL 2019/2 (Sheldrick, 2015)'
_computing_structure_solution 'SHELXT 2018/2 (Sheldrick, 2018)'
_diffrn_ambient_temperature 160
_diffrn_measured_fraction_theta_full 0.996
_diffrn_measured_fraction_theta_max 0.986
_diffrn_measurement_device_type 'D8 VENTURE'
_diffrn_measurement_method '\f and \w scans'
_diffrn_radiation_type MoK\a
_diffrn_radiation_wavelength 0.71073
_diffrn_reflns_av_R_equivalents 0.0535
_diffrn_reflns_av_unetI/netI 0.0655
_diffrn_reflns_Laue_measured_fraction_full 0.996
_diffrn_reflns_Laue_measured_fraction_max 0.986
_diffrn_reflns_limit_h_max 10
_diffrn_reflns_limit_h_min -8
_diffrn_reflns_limit_k_max 11
_diffrn_reflns_limit_k_min -11
_diffrn_reflns_limit_l_max 15
_diffrn_reflns_limit_l_min -15
_diffrn_reflns_number 10206
_diffrn_reflns_point_group_measured_fraction_full 0.996
_diffrn_reflns_point_group_measured_fraction_max 0.986
_diffrn_reflns_theta_full 25.242
_diffrn_reflns_theta_max 26.432
_diffrn_reflns_theta_min 2.238
_diffrn_source_current 1.4
_diffrn_source_power 0.07
_diffrn_source_voltage 50.0
_diffrn_standards_number 0
_exptl_absorpt_coefficient_mu 2.335
_exptl_absorpt_correction_T_max 0.7454
_exptl_absorpt_correction_T_min 0.5852
_exptl_absorpt_correction_type multi-scan
_exptl_absorpt_process_details
;
SADABS-2016/2 (Bruker,2016/2) was used for absorption correction.
wR2(int) was 0.1306 before and 0.0576 after correction.
The Ratio of minimum to maximum transmission is 0.7851.
The \l/2 correction factor is Not present.
;
_exptl_crystal_colour colourless
_exptl_crystal_colour_primary colourless
_exptl_crystal_density_diffrn 1.589
_exptl_crystal_description block
_exptl_crystal_F_000 424
_exptl_crystal_size_max 0.15
_exptl_crystal_size_mid 0.07
_exptl_crystal_size_min 0.05
_refine_diff_density_max 1.092
_refine_diff_density_min -0.534
_refine_diff_density_rms 0.090
_refine_ls_extinction_method none
_refine_ls_goodness_of_fit_ref 1.034
_refine_ls_hydrogen_treatment constr
_refine_ls_matrix_type full
_refine_ls_number_parameters 253
_refine_ls_number_reflns 3606
_refine_ls_number_restraints 0
_refine_ls_restrained_S_all 1.034
_refine_ls_R_factor_all 0.0634
_refine_ls_R_factor_gt 0.0444
_refine_ls_shift/su_max 0.001
_refine_ls_shift/su_mean 0.000
_refine_ls_structure_factor_coef Fsqd
_refine_ls_weighting_details 'w=1/[\s^2^(Fo^2^)+(0.0411P)^2^+0.7573P] where P=(Fo^2^+2Fc^2^)/3'
_refine_ls_weighting_scheme calc
_refine_ls_wR_factor_gt 0.0933
_refine_ls_wR_factor_ref 0.1025
_reflns_Friedel_coverage 0.000
_reflns_number_gt 2913
_reflns_number_total 3606
_reflns_threshold_expression 'I > 2\s(I)'
_cod_data_source_file d3ce01208e2.cif
_cod_data_source_block 315tcnb_0m
_cod_depositor_comments 'Adding full bibliography for 7248291--7248294.cif.'
_cod_original_cell_volume 886.9(4)
_cod_database_code 7248293
_shelx_shelxl_version_number 2019/2
_shelx_space_group_comment
;
The symmetry employed for this shelxl refinement is uniquely defined
by the following loop, which should always be used as a source of
symmetry information in preference to the above space-group names.
They are only intended as comments.
;
_shelx_estimated_absorpt_t_max 0.892
_shelx_estimated_absorpt_t_min 0.721
_olex2_refinement_description
;
1. Fixed Uiso
 At 1.2 times of:
  All C(H) groups, All N(H) groups
2.a Aromatic/amide H refined with riding coordinates:
 N1(H1), C8(H8), C3(H3), C19(H19), C22(H22), C12(H12), C21(H21), C11(H11),
 C13(H13), C14(H14)
;
_olex2_submission_special_instructions 'No special instructions were received'

loop_
_space_group_symop_operation_xyz
'x, y, z'
'-x, -y, -z'

loop_
_atom_site_label
_atom_site_type_symbol
_atom_site_fract_x
_atom_site_fract_y
_atom_site_fract_z
_atom_site_U_iso_or_equiv
_atom_site_adp_type
_atom_site_occupancy
_atom_site_site_symmetry_order
_atom_site_calc_flag
_atom_site_refinement_flags_posn
_atom_site_refinement_flags_adp
_atom_site_refinement_flags_occupancy
_atom_site_disorder_assembly
_atom_site_disorder_group
Br1 Br 0.92100(5) 1.19904(4) 0.64491(3) 0.02977(13) Uani 1 1 d . . . . .
N5 N 0.4294(4) 1.1302(3) 0.5972(2) 0.0278(7) Uani 1 1 d . . . . .
N1 N 0.6984(4) 0.6808(3) 0.6336(2) 0.0249(7) Uani 1 1 d . . . . .
H1 H 0.751345 0.666463 0.566511 0.030 Uiso 1 1 calc R U . . .
N2 N 0.1605(4) 0.4627(3) 0.5688(2) 0.0289(7) Uani 1 1 d . . . . .
N3 N -0.1037(4) 0.4336(3) 0.8826(3) 0.0353(8) Uani 1 1 d . . . . .
C2 C 0.2516(4) 0.9064(3) 0.6910(3) 0.0184(7) Uani 1 1 d . . . . .
C7 C 0.0618(4) 0.6642(3) 0.7887(3) 0.0193(7) Uani 1 1 d . . . . .
C1 C 0.3506(4) 1.0315(4) 0.6399(3) 0.0215(7) Uani 1 1 d . . . . .
N4 N 0.1632(4) 1.1004(3) 0.9170(3) 0.0347(8) Uani 1 1 d . . . . .
C9 C 0.1565(4) 0.8980(3) 0.8005(3) 0.0198(7) Uani 1 1 d . . . . .
C8 C 0.0610(4) 0.7776(3) 0.8485(3) 0.0210(7) Uani 1 1 d . . . . .
H8 H -0.004789 0.772414 0.922109 0.025 Uiso 1 1 calc R U . . .
C3 C 0.2509(4) 0.7930(3) 0.6314(3) 0.0187(7) Uani 1 1 d . . . . .
H3 H 0.315288 0.798539 0.557404 0.022 Uiso 1 1 calc R U . . .
C5 C 0.1582(4) 0.5544(4) 0.6190(3) 0.0220(7) Uani 1 1 d . . . . .
C4 C 0.1567(4) 0.6727(3) 0.6796(3) 0.0188(7) Uani 1 1 d . . . . .
C17 C 0.6094(4) 0.7846(4) 0.7900(3) 0.0210(7) Uani 1 1 d . . . . .
C20 C 0.7942(4) 1.0292(4) 0.7021(3) 0.0238(7) Uani 1 1 d . . . . .
C18 C 0.7107(4) 0.8011(4) 0.6808(3) 0.0216(7) Uani 1 1 d . . . . .
C19 C 0.8043(4) 0.9244(4) 0.6348(3) 0.0250(8) Uani 1 1 d . . . . .
H19 H 0.871142 0.935621 0.561257 0.030 Uiso 1 1 calc R U . . .
C6 C -0.0313(4) 0.5360(4) 0.8412(3) 0.0250(8) Uani 1 1 d . . . . .
C16 C 0.5315(4) 0.6466(4) 0.8064(3) 0.0225(7) Uani 1 1 d . . . . .
C10 C 0.1598(4) 1.0117(4) 0.8643(3) 0.0240(8) Uani 1 1 d . . . . .
C22 C 0.6063(4) 0.8932(4) 0.8547(3) 0.0238(7) Uani 1 1 d . . . . .
H22 H 0.541342 0.882745 0.928770 0.029 Uiso 1 1 calc R U . . .
C12 C 0.3672(4) 0.4346(4) 0.8821(3) 0.0305(8) Uani 1 1 d . . . . .
H12 H 0.290530 0.381450 0.941463 0.037 Uiso 1 1 calc R U . . .
C21 C 0.6985(4) 1.0165(4) 0.8106(3) 0.0267(8) Uani 1 1 d . . . . .
H21 H 0.696421 1.091565 0.853820 0.032 Uiso 1 1 calc R U . . .
C15 C 0.5892(4) 0.5852(4) 0.7086(3) 0.0239(7) Uani 1 1 d . . . . .
C11 C 0.4181(4) 0.5703(4) 0.8945(3) 0.0262(8) Uani 1 1 d . . . . .
H11 H 0.376279 0.609339 0.961336 0.031 Uiso 1 1 calc R U . . .
C13 C 0.4255(5) 0.3780(4) 0.7868(4) 0.0325(9) Uani 1 1 d . . . . .
H13 H 0.389087 0.285537 0.781585 0.039 Uiso 1 1 calc R U . . .
C14 C 0.5378(4) 0.4519(4) 0.6958(3) 0.0292(8) Uani 1 1 d . . . . .
H14 H 0.576683 0.412546 0.628860 0.035 Uiso 1 1 calc R U . . .

loop_
_atom_site_aniso_label
_atom_site_aniso_U_11
_atom_site_aniso_U_22
_atom_site_aniso_U_33
_atom_site_aniso_U_23
_atom_site_aniso_U_13
_atom_site_aniso_U_12
Br1 0.0306(2) 0.02331(19) 0.0346(2) -0.00354(15) -0.00396(15) -0.00525(14)
N5 0.0291(16) 0.0240(15) 0.0282(17) -0.0017(13) -0.0011(13) -0.0063(13)
N1 0.0297(16) 0.0223(15) 0.0225(16) -0.0082(12) 0.0007(13) -0.0037(12)
N2 0.0338(18) 0.0251(16) 0.0289(17) -0.0092(14) -0.0018(13) -0.0070(13)
N3 0.0346(18) 0.0293(17) 0.0387(19) -0.0045(15) 0.0027(15) -0.0089(14)
C2 0.0180(16) 0.0173(15) 0.0193(17) -0.0020(13) -0.0036(13) -0.0004(12)
C7 0.0187(16) 0.0191(16) 0.0187(17) 0.0001(13) -0.0027(13) -0.0018(13)
C1 0.0236(18) 0.0224(17) 0.0190(17) -0.0073(14) -0.0021(14) -0.0005(14)
N4 0.045(2) 0.0319(17) 0.0271(17) -0.0104(15) 0.0024(14) -0.0114(15)
C9 0.0215(17) 0.0194(16) 0.0190(17) -0.0043(14) -0.0054(13) 0.0013(13)
C8 0.0226(17) 0.0218(17) 0.0177(17) -0.0028(14) -0.0020(13) -0.0013(13)
C3 0.0171(16) 0.0206(16) 0.0171(17) -0.0025(13) -0.0015(13) 0.0000(13)
C5 0.0210(17) 0.0228(17) 0.0206(18) -0.0017(15) -0.0010(14) -0.0037(13)
C4 0.0205(17) 0.0188(16) 0.0177(17) -0.0040(13) -0.0048(13) -0.0002(13)
C17 0.0187(17) 0.0226(17) 0.0227(18) -0.0040(14) -0.0061(13) -0.0004(13)
C20 0.0214(17) 0.0218(17) 0.0294(19) -0.0037(15) -0.0090(15) -0.0001(13)
C18 0.0221(17) 0.0212(17) 0.0228(18) -0.0057(14) -0.0071(14) 0.0016(13)
C19 0.0217(18) 0.0282(18) 0.0226(18) -0.0020(15) -0.0016(14) 0.0005(14)
C6 0.0252(18) 0.0254(18) 0.0239(19) -0.0067(15) -0.0012(14) -0.0009(15)
C16 0.0202(17) 0.0245(17) 0.0225(18) -0.0018(14) -0.0068(14) 0.0012(13)
C10 0.0296(19) 0.0209(17) 0.0188(18) -0.0013(15) 0.0024(14) -0.0069(14)
C22 0.0234(18) 0.0268(18) 0.0202(18) -0.0044(14) -0.0015(14) -0.0009(14)
C12 0.0202(18) 0.037(2) 0.029(2) 0.0111(17) -0.0067(15) -0.0055(15)
C21 0.0263(19) 0.0298(19) 0.026(2) -0.0118(16) -0.0055(15) 0.0018(15)
C15 0.0197(17) 0.0218(17) 0.0291(19) -0.0026(15) -0.0048(14) 0.0006(13)
C11 0.0224(18) 0.0297(19) 0.0252(19) -0.0018(15) -0.0063(15) 0.0042(14)
C13 0.028(2) 0.0142(16) 0.061(3) -0.0100(17) -0.0207(18) 0.0017(14)
C14 0.0274(19) 0.0252(18) 0.037(2) -0.0098(16) -0.0071(16) 0.0005(15)

loop_
_atom_type_symbol
_atom_type_description
_atom_type_scat_dispersion_real
_atom_type_scat_dispersion_imag
_atom_type_scat_source
C C 0.0033 0.0016 'International Tables Vol C Tables 4.2.6.8 and 6.1.1.4'
H H 0.0000 0.0000 'International Tables Vol C Tables 4.2.6.8 and 6.1.1.4'
Br Br -0.2901 2.4595 'International Tables Vol C Tables 4.2.6.8 and 6.1.1.4'
N N 0.0061 0.0033 'International Tables Vol C Tables 4.2.6.8 and 6.1.1.4'

loop_
_geom_angle_atom_site_label_1
_geom_angle_atom_site_label_2
_geom_angle_atom_site_label_3
_geom_angle
_geom_angle_site_symmetry_1
_geom_angle_site_symmetry_3
_geom_angle_publ_flag
C18 N1 H1 125.4 . . ?
C18 N1 C15 109.2(3) . . ?
C15 N1 H1 125.4 . . ?
C9 C2 C1 120.4(3) . . ?
C3 C2 C1 119.7(3) . . ?
C3 C2 C9 119.9(3) . . ?
C8 C7 C4 120.1(3) . . ?
C8 C7 C6 119.5(3) . . ?
C4 C7 C6 120.3(3) . . ?
N5 C1 C2 178.6(3) . . ?
C2 C9 C10 120.6(3) . . ?
C8 C9 C2 119.9(3) . . ?
C8 C9 C10 119.4(3) . . ?
C7 C8 H8 120.1 . . ?
C9 C8 C7 119.8(3) . . ?
C9 C8 H8 120.1 . . ?
C2 C3 H3 119.9 . . ?
C4 C3 C2 120.1(3) . . ?
C4 C3 H3 119.9 . . ?
N2 C5 C4 178.5(4) . . ?
C7 C4 C5 119.7(3) . . ?
C3 C4 C7 120.1(3) . . ?
C3 C4 C5 120.2(3) . . ?
C18 C17 C16 105.8(3) . . ?
C22 C17 C18 119.0(3) . . ?
C22 C17 C16 135.2(3) . . ?
C19 C20 Br1 118.2(3) . . ?
C19 C20 C21 123.7(3) . . ?
C21 C20 Br1 118.1(2) . . ?
N1 C18 C17 109.3(3) . . ?
N1 C18 C19 128.6(3) . . ?
C19 C18 C17 122.1(3) . . ?
C20 C19 C18 116.2(3) . . ?
C20 C19 H19 121.9 . . ?
C18 C19 H19 121.9 . . ?
N3 C6 C7 179.3(4) . . ?
C15 C16 C17 107.5(3) . . ?
C11 C16 C17 133.6(3) . . ?
C11 C16 C15 118.9(3) . . ?
N4 C10 C9 178.6(4) . . ?
C17 C22 H22 120.1 . . ?
C21 C22 C17 119.8(3) . . ?
C21 C22 H22 120.1 . . ?
C11 C12 H12 119.4 . . ?
C13 C12 H12 119.4 . . ?
C13 C12 C11 121.3(3) . . ?
C20 C21 H21 120.4 . . ?
C22 C21 C20 119.2(3) . . ?
C22 C21 H21 120.4 . . ?
N1 C15 C16 108.2(3) . . ?
C14 C15 N1 129.1(3) . . ?
C14 C15 C16 122.6(3) . . ?
C16 C11 C12 118.5(3) . . ?
C16 C11 H11 120.7 . . ?
C12 C11 H11 120.7 . . ?
C12 C13 H13 119.0 . . ?
C12 C13 C14 122.0(3) . . ?
C14 C13 H13 119.0 . . ?
C15 C14 C13 116.7(3) . . ?
C15 C14 H14 121.7 . . ?
C13 C14 H14 121.7 . . ?

loop_
_geom_bond_atom_site_label_1
_geom_bond_atom_site_label_2
_geom_bond_distance
_geom_bond_site_symmetry_2
_geom_bond_publ_flag
Br1 C20 1.903(3) . ?
N5 C1 1.147(4) . ?
N1 H1 0.8800 . ?
N1 C18 1.371(4) . ?
N1 C15 1.389(4) . ?
N2 C5 1.139(4) . ?
N3 C6 1.143(4) . ?
C2 C1 1.441(4) . ?
C2 C9 1.405(4) . ?
C2 C3 1.393(4) . ?
C7 C8 1.393(4) . ?
C7 C4 1.400(4) . ?
C7 C6 1.442(5) . ?
N4 C10 1.146(4) . ?
C9 C8 1.386(4) . ?
C9 C10 1.435(4) . ?
C8 H8 0.9500 . ?
C3 H3 0.9500 . ?
C3 C4 1.380(4) . ?
C5 C4 1.439(4) . ?
C17 C18 1.418(5) . ?
C17 C16 1.441(5) . ?
C17 C22 1.394(5) . ?
C20 C19 1.380(5) . ?
C20 C21 1.394(5) . ?
C18 C19 1.395(5) . ?
C19 H19 0.9500 . ?
C16 C15 1.407(5) . ?
C16 C11 1.397(5) . ?
C22 H22 0.9500 . ?
C22 C21 1.386(5) . ?
C12 H12 0.9500 . ?
C12 C11 1.403(5) . ?
C12 C13 1.357(5) . ?
C21 H21 0.9500 . ?
C15 C14 1.386(5) . ?
C11 H11 0.9500 . ?
C13 H13 0.9500 . ?
C13 C14 1.403(5) . ?
C14 H14 0.9500 . ?

loop_
_geom_torsion_atom_site_label_1
_geom_torsion_atom_site_label_2
_geom_torsion_atom_site_label_3
_geom_torsion_atom_site_label_4
_geom_torsion
_geom_torsion_site_symmetry_1
_geom_torsion_site_symmetry_2
_geom_torsion_site_symmetry_3
_geom_torsion_site_symmetry_4
_geom_torsion_publ_flag
Br1 C20 C19 C18 179.3(2) . . . . ?
Br1 C20 C21 C22 -179.3(3) . . . . ?
N1 C18 C19 C20 -179.5(3) . . . . ?
N1 C15 C14 C13 179.8(3) . . . . ?
C2 C9 C8 C7 1.0(5) . . . . ?
C2 C3 C4 C7 -0.1(5) . . . . ?
C2 C3 C4 C5 -178.9(3) . . . . ?
C1 C2 C9 C8 179.7(3) . . . . ?
C1 C2 C9 C10 -1.6(5) . . . . ?
C1 C2 C3 C4 179.9(3) . . . . ?
C9 C2 C3 C4 0.1(5) . . . . ?
C8 C7 C4 C3 0.5(5) . . . . ?
C8 C7 C4 C5 179.3(3) . . . . ?
C3 C2 C9 C8 -0.6(5) . . . . ?
C3 C2 C9 C10 178.1(3) . . . . ?
C4 C7 C8 C9 -1.0(5) . . . . ?
C17 C18 C19 C20 0.7(5) . . . . ?
C17 C16 C15 N1 -0.2(4) . . . . ?
C17 C16 C15 C14 -179.6(3) . . . . ?
C17 C16 C11 C12 -179.9(4) . . . . ?
C17 C22 C21 C20 -0.5(5) . . . . ?
C18 N1 C15 C16 -0.4(4) . . . . ?
C18 N1 C15 C14 179.0(4) . . . . ?
C18 C17 C16 C15 0.6(4) . . . . ?
C18 C17 C16 C11 -179.0(4) . . . . ?
C18 C17 C22 C21 1.5(5) . . . . ?
C19 C20 C21 C22 -0.5(5) . . . . ?
C6 C7 C8 C9 177.1(3) . . . . ?
C6 C7 C4 C3 -177.5(3) . . . . ?
C6 C7 C4 C5 1.3(5) . . . . ?
C16 C17 C18 N1 -0.8(4) . . . . ?
C16 C17 C18 C19 179.1(3) . . . . ?
C16 C17 C22 C21 -179.4(4) . . . . ?
C16 C15 C14 C13 -0.9(5) . . . . ?
C10 C9 C8 C7 -177.7(3) . . . . ?
C22 C17 C18 N1 178.5(3) . . . . ?
C22 C17 C18 C19 -1.6(5) . . . . ?
C22 C17 C16 C15 -178.5(4) . . . . ?
C22 C17 C16 C11 1.9(7) . . . . ?
C12 C13 C14 C15 1.1(5) . . . . ?
C21 C20 C19 C18 0.4(5) . . . . ?
C15 N1 C18 C17 0.8(4) . . . . ?
C15 N1 C18 C19 -179.1(3) . . . . ?
C15 C16 C11 C12 0.5(5) . . . . ?
C11 C16 C15 N1 179.5(3) . . . . ?
C11 C16 C15 C14 0.1(5) . . . . ?
C11 C12 C13 C14 -0.5(6) . . . . ?
C13 C12 C11 C16 -0.3(5) . . . . ?
